data_4511132
loop_
_publ_author_name
Nonappa,
'Lahtinen, Manu'
'Ikonen, Satu'
'Kolehmainen, Erkki'
'Kauppinen, Reijo'

_publ_section_title
;
 Solid-State NMR, X-ray Diffraction, and Thermoanalytical Studies Towards
 the Identification, Isolation, and Structural Characterization of
 Polymorphs in Natural Bile Acids
;
_journal_issue 11
_journal_name_full 'Crystal Growth &amp; Design'
_journal_page_first 4710
_journal_paper_doi 10.1021/cg9005828
_journal_volume 9
_journal_year 2009
_chemical_absolute_configuration syn
_chemical_formula_sum 'C24 H40 O5'
_chemical_formula_weight 408.56
_chemical_name_systematic
;
 ?
;
_space_group_IT_number 19
_symmetry_cell_setting orthorhombic
_symmetry_space_group_name_Hall 'P 2ac 2ab'
_symmetry_space_group_name_H-M 'P 21 21 21'
_atom_sites_solution_hydrogens geom
_atom_sites_solution_primary direct
_atom_sites_solution_secondary difmap
_audit_creation_method SHELXL-97
_cell_angle_alpha 90.00
_cell_angle_beta 90.00
_cell_angle_gamma 90.00
_cell_formula_units_Z 4
_cell_length_a 8.35160(10)
_cell_length_b 16.4363(2)
_cell_length_c 16.7544(2)
_cell_measurement_reflns_used 9671
_cell_measurement_temperature 123(2)
_cell_measurement_theta_max 28.283
_cell_measurement_theta_min 0.407
_cell_volume 2299.87(5)
_computing_structure_refinement 'SHELXL-97 (Sheldrick, 1997)'
_diffrn_ambient_temperature 123(2)
_diffrn_measured_fraction_theta_full 0.999
_diffrn_measured_fraction_theta_max 0.999
_diffrn_radiation_monochromator graphite
_diffrn_radiation_source 'fine-focus sealed tube'
_diffrn_radiation_type MoK\a
_diffrn_radiation_wavelength 0.71073
_diffrn_reflns_av_R_equivalents 0.0470
_diffrn_reflns_av_sigmaI/netI 0.0268
_diffrn_reflns_limit_h_max 11
_diffrn_reflns_limit_h_min -11
_diffrn_reflns_limit_k_max 21
_diffrn_reflns_limit_k_min -20
_diffrn_reflns_limit_l_max 19
_diffrn_reflns_limit_l_min -22
_diffrn_reflns_number 18361
_diffrn_reflns_theta_full 28.29
_diffrn_reflns_theta_max 28.29
_diffrn_reflns_theta_min 2.73
_exptl_absorpt_coefficient_mu 0.081
_exptl_absorpt_correction_type none
_exptl_crystal_colour colorless
_exptl_crystal_density_diffrn 1.180
_exptl_crystal_density_method 'not measured'
_exptl_crystal_description prism
_exptl_crystal_F_000 896
_exptl_crystal_size_max 0.40
_exptl_crystal_size_mid 0.30
_exptl_crystal_size_min 0.30
_refine_diff_density_max 0.291
_refine_diff_density_min -0.185
_refine_diff_density_rms 0.043
_refine_ls_abs_structure_details 'Flack H D (1983), Acta Cryst. A39, 876-881'
_refine_ls_extinction_method none
_refine_ls_goodness_of_fit_ref 1.060
_refine_ls_hydrogen_treatment mixed
_refine_ls_matrix_type full
_refine_ls_number_parameters 274
_refine_ls_number_reflns 3218
_refine_ls_number_restraints 0
_refine_ls_restrained_S_all 1.060
_refine_ls_R_factor_all 0.0477
_refine_ls_R_factor_gt 0.0414
_refine_ls_shift/su_max 0.000
_refine_ls_shift/su_mean 0.000
_refine_ls_structure_factor_coef Fsqd
_refine_ls_weighting_details 'calc w=1/[\s^2^(Fo^2^)+(0.0377P)^2^+0.9507P] where P=(Fo^2^+2Fc^2^)/3'
_refine_ls_weighting_scheme calc
_refine_ls_wR_factor_gt 0.0916
_refine_ls_wR_factor_ref 0.0950
_reflns_number_gt 2958
_reflns_number_total 3218
_reflns_threshold_expression >2sigma(I)
_cod_data_source_file Erkki-CGD--2009-compound1.cif
_cod_data_source_block odd102ca
_cod_depositor_comments
;
The following automatic conversions were performed:

'_symmetry_cell_setting' value 'Orthorhombic' changed to
'orthorhombic' according to
/usr/data/users/saulius/automatic-downloads/retrospective/ACS/lib/dictionaries/cif_core.dic
dictionary named 'cif_core.dic' version 2.4.2 from 2011-04-26.

Automatic conversion script
Id: cif_fix_values 2281 2013-09-26 08:29:07Z andrius 
;
_cod_original_sg_symbol_H-M P212121
_cod_database_code 4511132

loop_
_symmetry_equiv_pos_as_xyz
'x, y, z'
'-x+1/2, -y, z+1/2'
'x+1/2, -y+1/2, -z'
'-x, y+1/2, -z+1/2'

loop_
_atom_site_label
_atom_site_type_symbol
_atom_site_fract_x
_atom_site_fract_y
_atom_site_fract_z
_atom_site_U_iso_or_equiv
_atom_site_adp_type
_atom_site_occupancy
_atom_site_symmetry_multiplicity
_atom_site_calc_flag
_atom_site_refinement_flags
C1 C 0.5111(3) -0.16515(12) 0.66236(11) 0.0186(4) Uani 1 1 d .
H1A H 0.5314 -0.1849 0.7172 0.022 Uiso 1 1 calc R
H1B H 0.4016 -0.1422 0.6611 0.022 Uiso 1 1 calc R
C2 C 0.5189(3) -0.23751(12) 0.60492(12) 0.0181(4) Uani 1 1 d .
H2A H 0.4381 -0.2787 0.6203 0.022 Uiso 1 1 calc R
H2B H 0.4949 -0.2191 0.5499 0.022 Uiso 1 1 calc R
C3 C 0.6851(3) -0.27473(11) 0.60796(12) 0.0192(4) Uani 1 1 d .
H3 H 0.7070 -0.2944 0.6634 0.023 Uiso 1 1 calc R
C4 C 0.8097(2) -0.21139(11) 0.58529(12) 0.0180(4) Uani 1 1 d .
H4A H 0.7930 -0.1951 0.5290 0.022 Uiso 1 1 calc R
H4B H 0.9177 -0.2359 0.5895 0.022 Uiso 1 1 calc R
C5 C 0.8018(3) -0.13516(12) 0.63882(12) 0.0177(4) Uani 1 1 d .
H5 H 0.8285 -0.1536 0.6941 0.021 Uiso 1 1 calc R
C6 C 0.9301(3) -0.07203(12) 0.61542(12) 0.0199(4) Uani 1 1 d .
H6A H 0.9449 -0.0338 0.6605 0.024 Uiso 1 1 calc R
H6B H 1.0330 -0.1007 0.6071 0.024 Uiso 1 1 calc R
C7 C 0.8913(2) -0.02292(12) 0.54035(12) 0.0166(4) Uani 1 1 d .
H7 H 0.9660 0.0246 0.5395 0.020 Uiso 1 1 calc R
C8 C 0.7205(2) 0.01165(11) 0.54247(11) 0.0148(4) Uani 1 1 d .
H8 H 0.7165 0.0525 0.5866 0.018 Uiso 1 1 calc R
C9 C 0.5946(2) -0.05468(12) 0.56166(11) 0.0146(4) Uani 1 1 d .
H9 H 0.6046 -0.0974 0.5194 0.018 Uiso 1 1 calc R
C10 C 0.6316(2) -0.09685(12) 0.64311(11) 0.0169(4) Uani 1 1 d .
C11 C 0.4223(2) -0.02104(12) 0.55654(12) 0.0170(4) Uani 1 1 d .
H11A H 0.3465 -0.0672 0.5605 0.020 Uiso 1 1 calc R
H11B H 0.4034 0.0148 0.6031 0.020 Uiso 1 1 calc R
C12 C 0.3842(2) 0.02693(12) 0.48030(11) 0.0155(4) Uani 1 1 d .
H12 H 0.2761 0.0523 0.4865 0.019 Uiso 1 1 calc R
C13 C 0.5072(2) 0.09504(11) 0.46671(11) 0.0144(4) Uani 1 1 d .
C14 C 0.6763(2) 0.05606(11) 0.46538(11) 0.0140(4) Uani 1 1 d .
H14 H 0.6759 0.0144 0.4219 0.017 Uiso 1 1 calc R
C15 C 0.7868(2) 0.12467(12) 0.43817(12) 0.0176(4) Uani 1 1 d .
H15A H 0.8808 0.1028 0.4093 0.021 Uiso 1 1 calc R
H15B H 0.8245 0.1571 0.4843 0.021 Uiso 1 1 calc R
C16 C 0.6808(2) 0.17666(12) 0.38212(12) 0.0174(4) Uani 1 1 d .
H16A H 0.7242 0.1758 0.3271 0.021 Uiso 1 1 calc R
H16B H 0.6776 0.2338 0.4008 0.021 Uiso 1 1 calc R
C17 C 0.5099(2) 0.13908(11) 0.38373(11) 0.0141(4) Uani 1 1 d .
H17 H 0.5055 0.0962 0.3415 0.017 Uiso 1 1 calc R
C18 C 0.4881(3) 0.15869(12) 0.53347(11) 0.0184(4) Uani 1 1 d .
H18A H 0.5660 0.2025 0.5256 0.028 Uiso 1 1 calc R
H18B H 0.5067 0.1328 0.5854 0.028 Uiso 1 1 calc R
H18C H 0.3795 0.1812 0.5319 0.028 Uiso 1 1 calc R
C19 C 0.6239(3) -0.03602(13) 0.71306(12) 0.0216(4) Uani 1 1 d .
H19A H 0.6986 0.0088 0.7032 0.032 Uiso 1 1 calc R
H19B H 0.6533 -0.0638 0.7627 0.032 Uiso 1 1 calc R
H19C H 0.5149 -0.0145 0.7177 0.032 Uiso 1 1 calc R
C20 C 0.3783(2) 0.20168(12) 0.36512(12) 0.0169(4) Uani 1 1 d .
H20 H 0.3828 0.2445 0.4074 0.020 Uiso 1 1 calc R
C21 C 0.2099(3) 0.16465(14) 0.36691(14) 0.0236(4) Uani 1 1 d .
H21A H 0.1307 0.2070 0.3551 0.035 Uiso 1 1 calc R
H21B H 0.1890 0.1419 0.4200 0.035 Uiso 1 1 calc R
H21C H 0.2024 0.1214 0.3268 0.035 Uiso 1 1 calc R
C22 C 0.4108(3) 0.24355(12) 0.28441(12) 0.0187(4) Uani 1 1 d .
H22A H 0.5246 0.2603 0.2823 0.022 Uiso 1 1 calc R
H22B H 0.3925 0.2038 0.2409 0.022 Uiso 1 1 calc R
C23 C 0.3050(3) 0.31842(13) 0.26998(13) 0.0254(5) Uani 1 1 d .
H23A H 0.1929 0.3008 0.2615 0.031 Uiso 1 1 calc R
H23B H 0.3077 0.3539 0.3177 0.031 Uiso 1 1 calc R
C24 C 0.3614(3) 0.36576(13) 0.19821(13) 0.0221(4) Uani 1 1 d .
O1 O 0.69921(19) -0.34206(8) 0.55317(10) 0.0227(3) Uani 1 1 d .
H1O H 0.612(3) -0.3611(16) 0.5509(15) 0.027 Uiso 1 1 d .
O2 O 0.92229(18) -0.06946(9) 0.46905(9) 0.0210(3) Uani 1 1 d .
H2O H 0.844(3) -0.0866(16) 0.4481(16) 0.025 Uiso 1 1 d .
O3 O 0.38051(18) -0.02597(9) 0.41195(9) 0.0190(3) Uani 1 1 d .
H3O H 0.323(3) -0.0638(16) 0.4222(15) 0.023 Uiso 1 1 d .
O4 O 0.4788(2) 0.41672(10) 0.21514(10) 0.0277(4) Uani 1 1 d .
H4O H 0.519(3) 0.4389(16) 0.1750(16) 0.033 Uiso 1 1 d .
O5 O 0.3099(2) 0.35638(12) 0.13162(10) 0.0414(5) Uani 1 1 d .

loop_
_atom_site_aniso_label
_atom_site_aniso_U_11
_atom_site_aniso_U_22
_atom_site_aniso_U_33
_atom_site_aniso_U_23
_atom_site_aniso_U_13
_atom_site_aniso_U_12
C1 0.0211(10) 0.0169(9) 0.0178(9) 0.0014(8) 0.0033(8) 0.0016(9)
C2 0.0188(9) 0.0147(9) 0.0207(10) 0.0010(7) 0.0005(8) -0.0016(8)
C3 0.0229(10) 0.0123(8) 0.0225(10) 0.0006(7) 0.0000(9) 0.0006(8)
C4 0.0164(9) 0.0152(9) 0.0225(10) 0.0008(8) -0.0001(8) 0.0012(8)
C5 0.0207(10) 0.0163(9) 0.0162(9) 0.0019(8) -0.0025(8) 0.0002(8)
C6 0.0191(10) 0.0196(10) 0.0210(10) 0.0013(8) -0.0044(8) -0.0003(8)
C7 0.0160(9) 0.0152(9) 0.0188(9) 0.0000(7) 0.0003(8) -0.0013(8)
C8 0.0153(9) 0.0141(9) 0.0149(8) -0.0003(7) 0.0007(7) -0.0019(7)
C9 0.0183(9) 0.0125(8) 0.0131(8) 0.0009(7) 0.0018(7) -0.0002(7)
C10 0.0213(10) 0.0145(9) 0.0150(9) 0.0005(7) 0.0006(8) 0.0013(8)
C11 0.0170(9) 0.0168(9) 0.0173(9) 0.0024(8) 0.0026(8) 0.0004(8)
C12 0.0165(9) 0.0137(8) 0.0163(9) 0.0012(7) 0.0016(8) 0.0004(8)
C13 0.0168(9) 0.0124(8) 0.0139(8) -0.0001(7) 0.0007(7) 0.0008(8)
C14 0.0153(9) 0.0132(8) 0.0136(8) -0.0013(7) 0.0001(7) -0.0014(7)
C15 0.0175(9) 0.0163(9) 0.0189(9) 0.0025(7) -0.0010(8) -0.0027(8)
C16 0.0183(9) 0.0153(9) 0.0187(9) 0.0014(7) 0.0001(8) -0.0011(8)
C17 0.0161(9) 0.0126(8) 0.0137(8) -0.0009(7) 0.0009(7) -0.0004(8)
C18 0.0222(10) 0.0153(9) 0.0175(9) -0.0019(7) 0.0007(8) 0.0024(8)
C19 0.0315(11) 0.0191(9) 0.0142(9) 0.0000(8) 0.0000(9) 0.0007(9)
C20 0.0185(9) 0.0151(9) 0.0172(9) 0.0018(8) 0.0010(8) 0.0010(8)
C21 0.0190(10) 0.0223(10) 0.0295(11) 0.0062(9) -0.0013(9) 0.0011(9)
C22 0.0196(10) 0.0181(9) 0.0185(9) 0.0016(8) 0.0022(8) 0.0028(8)
C23 0.0261(11) 0.0254(11) 0.0248(10) 0.0095(9) 0.0070(9) 0.0080(10)
C24 0.0227(10) 0.0182(9) 0.0253(10) 0.0055(8) 0.0015(9) 0.0052(9)
O1 0.0188(7) 0.0146(7) 0.0346(8) -0.0043(6) -0.0003(7) 0.0002(6)
O2 0.0165(7) 0.0230(7) 0.0237(8) -0.0029(6) 0.0016(6) 0.0026(6)
O3 0.0211(7) 0.0140(6) 0.0219(7) -0.0028(6) 0.0014(6) -0.0053(6)
O4 0.0337(9) 0.0284(8) 0.0210(7) 0.0022(6) 0.0021(7) -0.0073(7)
O5 0.0424(10) 0.0512(11) 0.0305(9) 0.0182(8) -0.0141(8) -0.0212(10)

loop_
_atom_type_symbol
_atom_type_description
_atom_type_scat_dispersion_real
_atom_type_scat_dispersion_imag
_atom_type_scat_source
C C 0.0033 0.0000 'International Tables Vol C Tables 4.2.6.8 and 6.1.1.4'
H H 0.0000 0.0000 'International Tables Vol C Tables 4.2.6.8 and 6.1.1.4'
O O 0.0106 0.0000 'International Tables Vol C Tables 4.2.6.8 and 6.1.1.4'

loop_
_geom_angle_atom_site_label_1
_geom_angle_atom_site_label_2
_geom_angle_atom_site_label_3
_geom_angle
C2 C1 C10 113.99(16)
C2 C1 H1A 108.8
C10 C1 H1A 108.8
C2 C1 H1B 108.8
C10 C1 H1B 108.8
H1A C1 H1B 107.7
C3 C2 C1 109.30(17)
C3 C2 H2A 109.8
C1 C2 H2A 109.8
C3 C2 H2B 109.8
C1 C2 H2B 109.8
H2A C2 H2B 108.3
O1 C3 C2 111.24(17)
O1 C3 C4 108.10(16)
C2 C3 C4 109.98(16)
O1 C3 H3 109.2
C2 C3 H3 109.2
C4 C3 H3 109.2
C3 C4 C5 112.44(17)
C3 C4 H4A 109.1
C5 C4 H4A 109.1
C3 C4 H4B 109.1
C5 C4 H4B 109.1
H4A C4 H4B 107.8
C4 C5 C6 111.64(17)
C4 C5 C10 113.26(17)
C6 C5 C10 111.97(16)
C4 C5 H5 106.5
C6 C5 H5 106.5
C10 C5 H5 106.5
C7 C6 C5 114.63(17)
C7 C6 H6A 108.6
C5 C6 H6A 108.6
C7 C6 H6B 108.6
C5 C6 H6B 108.6
H6A C6 H6B 107.6
O2 C7 C6 111.30(16)
O2 C7 C8 112.46(16)
C6 C7 C8 111.91(16)
O2 C7 H7 106.9
C6 C7 H7 106.9
C8 C7 H7 106.9
C14 C8 C7 112.41(16)
C14 C8 C9 110.34(15)
C7 C8 C9 112.03(15)
C14 C8 H8 107.3
C7 C8 H8 107.3
C9 C8 H8 107.3
C11 C9 C8 111.66(15)
C11 C9 C10 113.10(15)
C8 C9 C10 111.05(15)
C11 C9 H9 106.9
C8 C9 H9 106.9
C10 C9 H9 106.9
C19 C10 C1 106.60(16)
C19 C10 C5 109.63(17)
C1 C10 C5 108.12(16)
C19 C10 C9 111.60(15)
C1 C10 C9 112.11(16)
C5 C10 C9 108.69(16)
C12 C11 C9 115.06(16)
C12 C11 H11A 108.5
C9 C11 H11A 108.5
C12 C11 H11B 108.5
C9 C11 H11B 108.5
H11A C11 H11B 107.5
O3 C12 C11 110.89(15)
O3 C12 C13 109.68(15)
C11 C12 C13 111.05(16)
O3 C12 H12 108.4
C11 C12 H12 108.4
C13 C12 H12 108.4
C12 C13 C18 108.56(15)
C12 C13 C14 108.05(15)
C18 C13 C14 112.67(15)
C12 C13 C17 118.54(15)
C18 C13 C17 109.39(14)
C14 C13 C17 99.48(14)
C15 C14 C8 117.32(16)
C15 C14 C13 104.45(15)
C8 C14 C13 113.88(15)
C15 C14 H14 106.9
C8 C14 H14 106.9
C13 C14 H14 106.9
C14 C15 C16 104.07(16)
C14 C15 H15A 110.9
C16 C15 H15A 110.9
C14 C15 H15B 110.9
C16 C15 H15B 110.9
H15A C15 H15B 109.0
C15 C16 C17 107.16(15)
C15 C16 H16A 110.3
C17 C16 H16A 110.3
C15 C16 H16B 110.3
C17 C16 H16B 110.3
H16A C16 H16B 108.5
C20 C17 C16 112.75(15)
C20 C17 C13 118.58(16)
C16 C17 C13 102.25(15)
C20 C17 H17 107.6
C16 C17 H17 107.6
C13 C17 H17 107.6
C13 C18 H18A 109.5
C13 C18 H18B 109.5
H18A C18 H18B 109.5
C13 C18 H18C 109.5
H18A C18 H18C 109.5
H18B C18 H18C 109.5
C10 C19 H19A 109.5
C10 C19 H19B 109.5
H19A C19 H19B 109.5
C10 C19 H19C 109.5
H19A C19 H19C 109.5
H19B C19 H19C 109.5
C21 C20 C17 112.72(16)
C21 C20 C22 110.85(17)
C17 C20 C22 110.55(16)
C21 C20 H20 107.5
C17 C20 H20 107.5
C22 C20 H20 107.5
C20 C21 H21A 109.5
C20 C21 H21B 109.5
H21A C21 H21B 109.5
C20 C21 H21C 109.5
H21A C21 H21C 109.5
H21B C21 H21C 109.5
C23 C22 C20 113.28(17)
C23 C22 H22A 108.9
C20 C22 H22A 108.9
C23 C22 H22B 108.9
C20 C22 H22B 108.9
H22A C22 H22B 107.7
C24 C23 C22 111.10(17)
C24 C23 H23A 109.4
C22 C23 H23A 109.4
C24 C23 H23B 109.4
C22 C23 H23B 109.4
H23A C23 H23B 108.0
O5 C24 O4 123.0(2)
O5 C24 C23 124.1(2)
O4 C24 C23 112.83(19)
C3 O1 H1O 105.0(19)
C7 O2 H2O 114.0(19)
C12 O3 H3O 108.0(18)
C24 O4 H4O 113.7(19)

loop_
_geom_bond_atom_site_label_1
_geom_bond_atom_site_label_2
_geom_bond_distance
C1 C2 1.531(3)
C1 C10 1.542(3)
C1 H1A 0.9900
C1 H1B 0.9900
C2 C3 1.518(3)
C2 H2A 0.9900
C2 H2B 0.9900
C3 O1 1.443(2)
C3 C4 1.520(3)
C3 H3 1.0000
C4 C5 1.542(3)
C4 H4A 0.9900
C4 H4B 0.9900
C5 C6 1.543(3)
C5 C10 1.556(3)
C5 H5 1.0000
C6 C7 1.529(3)
C6 H6A 0.9900
C6 H6B 0.9900
C7 O2 1.442(2)
C7 C8 1.536(3)
C7 H7 1.0000
C8 C14 1.529(3)
C8 C9 1.548(3)
C8 H8 1.0000
C9 C11 1.544(3)
C9 C10 1.562(3)
C9 H9 1.0000
C10 C19 1.542(3)
C11 C12 1.534(3)
C11 H11A 0.9900
C11 H11B 0.9900
C12 O3 1.438(2)
C12 C13 1.536(3)
C12 H12 1.0000
C13 C18 1.540(2)
C13 C14 1.551(3)
C13 C17 1.568(3)
C14 C15 1.527(3)
C14 H14 1.0000
C15 C16 1.548(3)
C15 H15A 0.9900
C15 H15B 0.9900
C16 C17 1.555(3)
C16 H16A 0.9900
C16 H16B 0.9900
C17 C20 1.538(3)
C17 H17 1.0000
C18 H18A 0.9800
C18 H18B 0.9800
C18 H18C 0.9800
C19 H19A 0.9800
C19 H19B 0.9800
C19 H19C 0.9800
C20 C21 1.532(3)
C20 C22 1.541(3)
C20 H20 1.0000
C21 H21A 0.9800
C21 H21B 0.9800
C21 H21C 0.9800
C22 C23 1.534(3)
C22 H22A 0.9900
C22 H22B 0.9900
C23 C24 1.508(3)
C23 H23A 0.9900
C23 H23B 0.9900
C24 O5 1.206(3)
C24 O4 1.320(3)
O1 H1O 0.79(3)
O2 H2O 0.79(3)
O3 H3O 0.80(3)
O4 H4O 0.83(3)

loop_
_geom_hbond_atom_site_label_D
_geom_hbond_atom_site_label_H
_geom_hbond_atom_site_label_A
_geom_hbond_distance_DH
_geom_hbond_distance_HA
_geom_hbond_distance_DA
_geom_hbond_angle_DHA
_geom_hbond_site_symmetry_A
O1 H1O O2 0.79(3) 1.98(3) 2.757(2) 166(3) 3_446
O2 H2O O5 0.79(3) 2.08(3) 2.845(2) 163(3) 4_645
O3 H3O O1 0.80(3) 1.91(3) 2.709(2) 176(3) 3_446
O4 H4O O3 0.83(3) 1.78(3) 2.608(2) 172(3) 4_655

loop_
_geom_torsion_atom_site_label_1
_geom_torsion_atom_site_label_2
_geom_torsion_atom_site_label_3
_geom_torsion_atom_site_label_4
_geom_torsion
C10 C1 C2 C3 60.0(2)
C1 C2 C3 O1 -178.57(15)
C1 C2 C3 C4 -58.8(2)
O1 C3 C4 C5 178.27(16)
C2 C3 C4 C5 56.6(2)
C3 C4 C5 C6 179.43(16)
C3 C4 C5 C10 -53.1(2)
C4 C5 C6 C7 76.7(2)
C10 C5 C6 C7 -51.5(2)
C5 C6 C7 O2 -78.2(2)
C5 C6 C7 C8 48.6(2)
O2 C7 C8 C14 -50.0(2)
C6 C7 C8 C14 -176.17(16)
O2 C7 C8 C9 74.9(2)
C6 C7 C8 C9 -51.2(2)
C14 C8 C9 C11 -49.0(2)
C7 C8 C9 C11 -175.10(15)
C14 C8 C9 C10 -176.29(15)
C7 C8 C9 C10 57.7(2)
C2 C1 C10 C19 -171.96(17)
C2 C1 C10 C5 -54.2(2)
C2 C1 C10 C9 65.6(2)
C4 C5 C10 C19 165.55(16)
C6 C5 C10 C19 -67.1(2)
C4 C5 C10 C1 49.7(2)
C6 C5 C10 C1 177.02(15)
C4 C5 C10 C9 -72.22(19)
C6 C5 C10 C9 55.1(2)
C11 C9 C10 C19 -64.1(2)
C8 C9 C10 C19 62.4(2)
C11 C9 C10 C1 55.4(2)
C8 C9 C10 C1 -178.12(16)
C11 C9 C10 C5 174.89(16)
C8 C9 C10 C5 -58.66(19)
C8 C9 C11 C12 49.2(2)
C10 C9 C11 C12 175.33(16)
C9 C11 C12 O3 69.0(2)
C9 C11 C12 C13 -53.2(2)
O3 C12 C13 C18 170.27(15)
C11 C12 C13 C18 -66.81(19)
O3 C12 C13 C14 -67.25(18)
C11 C12 C13 C14 55.67(19)
O3 C12 C13 C17 44.7(2)
C11 C12 C13 C17 167.66(16)
C7 C8 C14 C15 -55.1(2)
C9 C8 C14 C15 179.06(16)
C7 C8 C14 C13 -177.49(15)
C9 C8 C14 C13 56.7(2)
C12 C13 C14 C15 170.96(15)
C18 C13 C14 C15 -69.11(18)
C17 C13 C14 C15 46.64(17)
C12 C13 C14 C8 -59.81(19)
C18 C13 C14 C8 60.1(2)
C17 C13 C14 C8 175.87(15)
C8 C14 C15 C16 -158.64(16)
C13 C14 C15 C16 -31.51(19)
C14 C15 C16 C17 3.7(2)
C15 C16 C17 C20 153.31(16)
C15 C16 C17 C13 24.85(19)
C12 C13 C17 C20 75.8(2)
C18 C13 C17 C20 -49.3(2)
C14 C13 C17 C20 -167.53(16)
C12 C13 C17 C16 -159.49(16)
C18 C13 C17 C16 75.38(18)
C14 C13 C17 C16 -42.85(16)
C16 C17 C20 C21 -179.87(17)
C13 C17 C20 C21 -60.5(2)
C16 C17 C20 C22 55.5(2)
C13 C17 C20 C22 174.83(16)
C21 C20 C22 C23 66.1(2)
C17 C20 C22 C23 -168.12(18)
C20 C22 C23 C24 169.56(18)
C22 C23 C24 O5 93.5(3)
C22 C23 C24 O4 -83.9(2)
